data_7214977
loop_
_publ_author_name
'Qin, Ling'
'Hu, Jin-Song'
'Zhang, Ming-Dao'
'Li, Yi-Zhi'
'Zheng, He-Gen'

_publ_section_title
;
 Construction of a series of metal--organic frameworks with a neutral
 tetradentate ligand and rigid carboxylate co-ligands
;
_journal_issue 23
_journal_name_full CrystEngComm
_journal_page_first 8274
_journal_paper_doi 10.1039/c2ce26236c
_journal_volume 14
_journal_year 2012
_chemical_formula_moiety 'C48 H36 N4 O12 Zn2'
_chemical_formula_sum 'C48 H36 N4 O12 Zn2'
_chemical_formula_weight 991.55
_chemical_name_systematic
;
?
;
_space_group_IT_number 2
_symmetry_cell_setting triclinic
_symmetry_space_group_name_Hall '-P 1'
_symmetry_space_group_name_H-M 'P -1'
_atom_sites_solution_hydrogens geom
_atom_sites_solution_primary direct
_atom_sites_solution_secondary difmap
_audit_creation_method SHELXL-97
_cell_angle_alpha 93.9830(15)
_cell_angle_beta 101.4790(15)
_cell_angle_gamma 105.6240(15)
_cell_formula_units_Z 2
_cell_length_a 10.239(10)
_cell_length_b 14.746(6)
_cell_length_c 16.5153(16)
_cell_measurement_reflns_used 2197
_cell_measurement_temperature 296(2)
_cell_measurement_theta_max 20.257
_cell_measurement_theta_min 2.391
_cell_volume 2333(2)
_computing_structure_refinement 'SHELXL-97 (Sheldrick, 1997)'
_computing_structure_solution 'SHELXS-97 (Sheldrick, 1990)'
_diffrn_ambient_temperature 296(2)
_diffrn_measured_fraction_theta_full 0.984
_diffrn_measured_fraction_theta_max 0.984
_diffrn_radiation_monochromator graphite
_diffrn_radiation_source 'fine-focus sealed tube'
_diffrn_radiation_type MoK\a
_diffrn_radiation_wavelength 0.71073
_diffrn_reflns_av_R_equivalents 0.1087
_diffrn_reflns_av_sigmaI/netI 0.1779
_diffrn_reflns_limit_h_max 12
_diffrn_reflns_limit_h_min -12
_diffrn_reflns_limit_k_max 17
_diffrn_reflns_limit_k_min -17
_diffrn_reflns_limit_l_max 16
_diffrn_reflns_limit_l_min -19
_diffrn_reflns_number 12665
_diffrn_reflns_theta_full 25.00
_diffrn_reflns_theta_max 25.00
_diffrn_reflns_theta_min 1.27
_exptl_absorpt_coefficient_mu 1.094
_exptl_absorpt_correction_T_max 0.7948
_exptl_absorpt_correction_T_min 0.7493
_exptl_absorpt_correction_type multi-scan
_exptl_crystal_density_diffrn 1.411
_exptl_crystal_density_method 'not measured'
_exptl_crystal_F_000 1016
_exptl_crystal_size_max 0.28
_exptl_crystal_size_mid 0.24
_exptl_crystal_size_min 0.22
_refine_diff_density_max 0.920
_refine_diff_density_min -1.622
_refine_diff_density_rms 0.125
_refine_ls_extinction_method none
_refine_ls_goodness_of_fit_ref 1.010
_refine_ls_hydrogen_treatment constr
_refine_ls_matrix_type full
_refine_ls_number_parameters 583
_refine_ls_number_reflns 8085
_refine_ls_number_restraints 1
_refine_ls_restrained_S_all 1.021
_refine_ls_R_factor_all 0.1603
_refine_ls_R_factor_gt 0.0965
_refine_ls_shift/su_max 0.002
_refine_ls_shift/su_mean 0.000
_refine_ls_structure_factor_coef Fsqd
_refine_ls_weighting_details 'calc w=1/[\s^2^(Fo^2^)+(0.0850P)^2^+0.0000P] where P=(Fo^2^+2Fc^2^)/3'
_refine_ls_weighting_scheme calc
_refine_ls_wR_factor_gt 0.2092
_refine_ls_wR_factor_ref 0.2239
_reflns_number_gt 3639
_reflns_number_total 8085
_reflns_threshold_expression >2sigma(I)
_cod_data_source_file c2ce26236c.txt
_cod_data_source_block 2
_cod_depositor_comments
;
The following automatic conversions were performed:

'_symmetry_cell_setting' value 'Triclinic' changed to 'triclinic'
according to
/usr/data/users/saulius/automatic-downloads/retrospective/RSC/lib/dictionaries/cif_core.dic
dictionary named 'cif_core.dic' version 2.4.2 from 2011-04-26.

Automatic conversion script
Id: cif_fix_values 2281 2013-09-26 08:29:07Z andrius 

The following automatic conversions were performed:

'_refine_ls_hydrogen_treatment' value 'constra' was replaced with the
value 'constr' as specified in the replacement file
'src/cod-tools/trunk/data/replacement-values/replacement_values.lst'.

Automatic conversion script
Id: cif_fix_values 5376 2017-05-30 11:51:03Z andrius 
;
_cod_original_sg_symbol_Hall ' -P1'
_cod_original_sg_symbol_H-M P-1
_cod_database_code 7214977

loop_
_symmetry_equiv_pos_as_xyz
'x, y, z'
'-x, -y, -z'

loop_
_atom_site_label
_atom_site_type_symbol
_atom_site_fract_x
_atom_site_fract_y
_atom_site_fract_z
_atom_site_U_iso_or_equiv
_atom_site_adp_type
_atom_site_occupancy
_atom_site_symmetry_multiplicity
_atom_site_calc_flag
_atom_site_refinement_flags
N4 N 0.8890(8) 0.2767(6) 0.3852(4) 0.053(2) Uani 1 1 d .
N2 N 0.1035(7) 0.8192(5) 0.4584(4) 0.0460(18) Uani 1 1 d D
C1 C 0.0380(11) 0.2765(7) 0.1679(6) 0.059(3) Uani 1 1 d .
H1 H -0.0131 0.2252 0.1891 0.071 Uiso 1 1 calc R
C2 C 0.1703(11) 0.3218(7) 0.2105(6) 0.059(3) Uani 1 1 d .
H2 H 0.2067 0.3004 0.2591 0.070 Uiso 1 1 calc R
C3 C 0.2507(9) 0.3979(7) 0.1836(5) 0.050(2) Uani 1 1 d .
C4 C 0.1862(10) 0.4249(7) 0.1124(6) 0.060(3) Uani 1 1 d .
H4 H 0.2361 0.4763 0.0908 0.072 Uiso 1 1 calc R
C5 C 0.0523(10) 0.3797(8) 0.0719(6) 0.066(3) Uani 1 1 d .
H5 H 0.0114 0.4033 0.0258 0.079 Uiso 1 1 calc R
C6 C 0.3948(9) 0.4472(7) 0.2245(6) 0.050(2) Uani 1 1 d .
C7 C 0.4844(9) 0.3972(7) 0.2566(5) 0.049(2) Uani 1 1 d .
H7 H 0.4508 0.3317 0.2541 0.059 Uiso 1 1 calc R
C8 C 0.6233(10) 0.4420(7) 0.2924(5) 0.047(2) Uani 1 1 d .
C9 C 0.6734(9) 0.5380(7) 0.2981(5) 0.047(2) Uani 1 1 d .
H9 H 0.7667 0.5682 0.3223 0.056 Uiso 1 1 calc R
C10 C 0.5864(10) 0.5903(6) 0.2682(5) 0.046(2) Uani 1 1 d .
C11 C 0.4465(9) 0.5465(7) 0.2309(5) 0.052(2) Uani 1 1 d .
H11 H 0.3883 0.5825 0.2106 0.063 Uiso 1 1 calc R
C12 C 0.7173(9) 0.3841(6) 0.3257(5) 0.042(2) Uani 1 1 d .
C13 C 0.6645(10) 0.2977(7) 0.3511(6) 0.054(2) Uani 1 1 d .
H13 H 0.5695 0.2743 0.3480 0.065 Uiso 1 1 calc R
C14 C 0.7529(11) 0.2459(7) 0.3813(6) 0.062(3) Uani 1 1 d .
H14 H 0.7167 0.1880 0.3994 0.074 Uiso 1 1 calc R
C15 C 0.9422(10) 0.3585(7) 0.3631(6) 0.059(3) Uani 1 1 d .
H15 H 1.0378 0.3804 0.3679 0.071 Uiso 1 1 calc R
C16 C 0.8605(10) 0.4127(7) 0.3331(6) 0.061(3) Uani 1 1 d .
H16 H 0.9015 0.4708 0.3169 0.073 Uiso 1 1 calc R
C17 C 0.5668(8) 0.7497(6) 0.2676(5) 0.043(2) Uani 1 1 d .
C18 C 0.6025(9) 0.8217(6) 0.2196(5) 0.049(2) Uani 1 1 d .
H18 H 0.6659 0.8201 0.1867 0.059 Uiso 1 1 calc R
C19 C 0.5434(8) 0.8970(6) 0.2205(5) 0.040(2) Uani 1 1 d .
C20 C 0.4447(9) 0.8949(6) 0.2681(5) 0.046(2) Uani 1 1 d .
H20 H 0.4051 0.9447 0.2699 0.055 Uiso 1 1 calc R
C21 C 0.4044(9) 0.8198(7) 0.3128(5) 0.047(2) Uani 1 1 d .
C22 C 0.4678(9) 0.7458(6) 0.3126(5) 0.044(2) Uani 1 1 d .
H22 H 0.4426 0.6954 0.3427 0.053 Uiso 1 1 calc R
C23 C 0.2956(9) 0.8180(7) 0.3636(5) 0.047(2) Uani 1 1 d .
C24 C 0.2885(9) 0.8987(7) 0.4039(6) 0.052(2) Uani 1 1 d .
H24 H 0.3498 0.9567 0.3999 0.062 Uiso 1 1 calc R
C25 C 0.1915(10) 0.8955(7) 0.4507(6) 0.050(2) Uani 1 1 d .
H25 H 0.1899 0.9522 0.4784 0.060 Uiso 1 1 calc R
C26 C 0.1028(9) 0.7357(6) 0.4156(5) 0.048(2) Uani 1 1 d .
H26 H 0.0377 0.6793 0.4194 0.057 Uiso 1 1 calc R
C27 C 0.1976(9) 0.7348(6) 0.3673(5) 0.046(2) Uani 1 1 d .
H27 H 0.1954 0.6784 0.3374 0.055 Uiso 1 1 calc R
C28 C 0.5889(9) 0.9762(6) 0.1749(5) 0.046(2) Uani 1 1 d .
C29 C 0.6325(13) 0.9645(8) 0.1022(7) 0.084(4) Uani 1 1 d .
H29 H 0.6212 0.9035 0.0773 0.101 Uiso 1 1 calc R
C30 C 0.6915(12) 1.0400(8) 0.0662(7) 0.079(4) Uani 1 1 d .
H30 H 0.7282 1.0291 0.0205 0.095 Uiso 1 1 calc R
C31 C 0.6456(11) 1.1407(7) 0.1577(6) 0.066(3) Uani 1 1 d .
H31 H 0.6438 1.2013 0.1762 0.079 Uiso 1 1 calc R
C32 C 0.5920(12) 1.0683(7) 0.1993(6) 0.068(3) Uani 1 1 d .
H32 H 0.5568 1.0812 0.2452 0.081 Uiso 1 1 calc R
C33 C -0.1199(10) 0.2025(8) -0.1116(5) 0.057(3) Uani 1 1 d .
C34 C -0.0756(10) 0.1355(7) -0.1664(5) 0.051(2) Uani 1 1 d .
C35 C 0.0101(10) 0.1703(7) -0.2183(5) 0.054(2) Uani 1 1 d .
H35 H 0.0477 0.2353 -0.2172 0.064 Uiso 1 1 calc R
C36 C 0.0399(9) 0.1047(8) -0.2737(5) 0.056(3) Uani 1 1 d .
H36 H 0.0955 0.1276 -0.3103 0.068 Uiso 1 1 calc R
C37 C -0.0102(9) 0.0096(7) -0.2750(5) 0.045(2) Uani 1 1 d .
C38 C -0.0913(11) -0.0234(7) -0.2207(6) 0.062(3) Uani 1 1 d .
H38 H -0.1249 -0.0886 -0.2205 0.074 Uiso 1 1 calc R
C39 C -0.1248(11) 0.0383(8) -0.1658(6) 0.068(3) Uani 1 1 d .
H39 H -0.1796 0.0144 -0.1291 0.082 Uiso 1 1 calc R
C40 C 0.0179(11) -0.0572(8) -0.3366(5) 0.053(3) Uani 1 1 d .
C45 C -0.3597(10) -0.4906(7) -0.4909(6) 0.055(2) Uani 1 1 d .
H45 H -0.2656 -0.4855 -0.4845 0.065 Uiso 1 1 calc R
C46 C -0.4043(9) -0.4110(6) -0.4997(5) 0.044(2) Uani 1 1 d .
C47 C -0.3080(10) -0.3173(7) -0.4988(6) 0.052(2) Uani 1 1 d .
C48 C -0.5460(11) -0.4214(7) -0.5086(6) 0.058(3) Uani 1 1 d .
H48 H -0.5782 -0.3685 -0.5143 0.069 Uiso 1 1 calc R
N1 N -0.0220(8) 0.3016(5) 0.0975(5) 0.0501(19) Uani 1 1 d .
N3 N 0.6997(8) 1.1306(6) 0.0933(4) 0.054(2) Uani 1 1 d .
O1 O 0.1092(7) -0.0289(5) -0.3769(4) 0.0681(19) Uani 1 1 d .
O2 O -0.0592(8) -0.1413(5) -0.3472(4) 0.0628(19) Uani 1 1 d .
O3 O -0.0843(8) 0.2878(5) -0.1116(4) 0.076(2) Uani 1 1 d .
O4 O -0.1921(7) 0.1589(5) -0.0603(4) 0.0631(18) Uani 1 1 d .
O5 O -0.3565(7) -0.2500(5) -0.5079(5) 0.078(2) Uani 1 1 d .
O6 O -0.1801(7) -0.3117(4) -0.4881(4) 0.0555(16) Uani 1 1 d .
O9 O 0.6457(6) 0.6865(5) 0.2712(4) 0.0612(18) Uani 1 1 d .
O1W O -0.1433(7) -0.1082(5) -0.5211(4) 0.069(2) Uani 1 1 d .
H1W2 H -0.2197 -0.1069 -0.4960 0.104 Uiso 1 1 d R
H1W5 H -0.1020 -0.0846 -0.5657 0.104 Uiso 1 1 d R
Zn1 Zn -0.21739(11) 0.23801(8) 0.03032(6) 0.0475(3) Uani 1 1 d .
Zn2 Zn -0.02256(11) -0.19408(7) -0.45408(6) 0.0462(3) Uani 1 1 d .
O3W O 0.9843(11) 0.5652(7) 0.2084(6) 0.139(4) Uani 1 1 d .
H3W2 H 1.0099 0.6274 0.1916 0.209 Uiso 1 1 d R
H3W3 H 0.9629 0.5181 0.1608 0.209 Uiso 1 1 d R
O2W O 0.3791(10) 0.1380(7) 0.3674(7) 0.138(4) Uani 1 1 d .
H2W1 H 0.2799 0.1105 0.3532 0.207 Uiso 1 1 d R
H2W2 H 0.4108 0.1518 0.4269 0.207 Uiso 1 1 d R
O7 O -0.3564(8) 0.3022(6) -0.0002(5) 0.092 Uani 1 1 d .
C50 C -0.4228(17) 0.4372(10) 0.0218(9) 0.090(5) Uani 1 1 d .
O8 O -0.2398(8) 0.3963(6) 0.1127(5) 0.090 Uani 1 1 d .
C49 C -0.3326(16) 0.3727(10) 0.0428(7) 0.102(5) Uani 1 1 d .
C51 C -0.5367(16) 0.4101(10) -0.0416(8) 0.098(4) Uani 1 1 d .
H51 H -0.5623 0.3497 -0.0714 0.117 Uiso 1 1 calc R
C52 C -0.3811(15) 0.5262(13) 0.0638(9) 0.120(6) Uani 1 1 d .
H52 H -0.3008 0.5457 0.1062 0.144 Uiso 1 1 calc R

loop_
_atom_site_aniso_label
_atom_site_aniso_U_11
_atom_site_aniso_U_22
_atom_site_aniso_U_33
_atom_site_aniso_U_23
_atom_site_aniso_U_13
_atom_site_aniso_U_12
N4 0.043(5) 0.062(6) 0.055(5) 0.006(4) 0.011(4) 0.020(4)
N2 0.046(5) 0.044(5) 0.057(5) 0.020(4) 0.015(4) 0.023(4)
C1 0.059(7) 0.057(7) 0.065(7) 0.026(5) 0.012(6) 0.020(6)
C2 0.066(7) 0.049(7) 0.059(6) 0.023(5) 0.004(6) 0.017(6)
C3 0.048(6) 0.061(7) 0.046(5) 0.013(5) 0.010(5) 0.021(5)
C4 0.063(7) 0.068(7) 0.042(5) 0.020(5) 0.009(5) 0.007(6)
C5 0.050(7) 0.093(9) 0.050(6) 0.027(6) -0.003(5) 0.020(6)
C6 0.047(6) 0.053(7) 0.055(6) 0.011(5) 0.013(5) 0.019(5)
C7 0.053(6) 0.044(6) 0.052(6) 0.011(5) 0.011(5) 0.017(5)
C8 0.054(6) 0.048(6) 0.043(5) 0.007(4) 0.015(5) 0.018(5)
C9 0.044(6) 0.049(6) 0.051(5) 0.009(5) 0.016(5) 0.017(5)
C10 0.054(6) 0.038(6) 0.048(5) 0.007(4) 0.014(5) 0.013(5)
C11 0.044(6) 0.065(7) 0.054(6) 0.021(5) 0.008(5) 0.025(5)
C12 0.041(6) 0.043(6) 0.043(5) 0.004(4) 0.004(4) 0.015(5)
C13 0.044(6) 0.056(7) 0.062(6) 0.019(5) 0.006(5) 0.016(5)
C14 0.070(8) 0.053(7) 0.067(7) 0.027(5) 0.014(6) 0.020(6)
C15 0.053(6) 0.066(7) 0.069(7) 0.043(6) 0.025(5) 0.019(6)
C16 0.067(7) 0.053(7) 0.071(7) 0.030(5) 0.021(6) 0.023(6)
C17 0.035(5) 0.049(6) 0.054(6) 0.016(5) 0.014(4) 0.022(4)
C18 0.049(6) 0.052(6) 0.049(6) 0.013(5) 0.016(5) 0.016(5)
C19 0.040(5) 0.037(5) 0.040(5) 0.004(4) 0.009(4) 0.006(4)
C20 0.058(6) 0.036(5) 0.049(5) 0.012(4) 0.019(5) 0.017(5)
C21 0.044(5) 0.058(6) 0.034(5) 0.011(4) 0.002(4) 0.010(5)
C22 0.053(6) 0.038(5) 0.046(5) 0.019(4) 0.008(5) 0.019(5)
C23 0.046(6) 0.058(7) 0.042(5) 0.014(5) 0.012(4) 0.022(5)
C24 0.060(6) 0.043(6) 0.052(6) 0.007(5) 0.019(5) 0.010(5)
C25 0.065(7) 0.037(6) 0.050(6) 0.006(4) 0.019(5) 0.013(5)
C26 0.053(6) 0.034(6) 0.054(6) 0.020(5) 0.008(5) 0.008(5)
C27 0.058(6) 0.041(6) 0.047(5) 0.010(4) 0.021(5) 0.021(5)
C28 0.048(6) 0.054(6) 0.039(5) 0.009(4) 0.012(4) 0.015(5)
C29 0.142(11) 0.063(8) 0.070(7) 0.017(6) 0.070(8) 0.034(8)
C30 0.125(10) 0.065(8) 0.075(8) 0.016(6) 0.065(8) 0.040(7)
C31 0.107(9) 0.051(7) 0.056(6) 0.014(5) 0.034(6) 0.034(6)
C32 0.106(9) 0.060(7) 0.059(6) 0.013(5) 0.048(6) 0.038(7)
C33 0.072(7) 0.062(8) 0.034(5) 0.001(5) 0.013(5) 0.016(6)
C34 0.063(6) 0.051(6) 0.046(5) 0.015(5) 0.026(5) 0.015(5)
C35 0.072(7) 0.049(6) 0.041(5) 0.003(4) 0.023(5) 0.012(5)
C36 0.054(6) 0.090(8) 0.037(5) 0.015(5) 0.018(5) 0.034(6)
C37 0.056(6) 0.045(6) 0.037(5) 0.011(4) 0.009(5) 0.019(5)
C38 0.092(8) 0.037(6) 0.063(6) 0.012(5) 0.032(6) 0.017(6)
C39 0.098(8) 0.068(8) 0.058(6) 0.023(5) 0.049(6) 0.031(7)
C40 0.067(7) 0.063(8) 0.031(5) 0.003(5) -0.002(5) 0.032(6)
C45 0.048(6) 0.055(7) 0.067(6) 0.014(5) 0.023(5) 0.017(5)
C46 0.052(6) 0.039(6) 0.043(5) 0.008(4) 0.014(4) 0.013(5)
C47 0.053(7) 0.057(7) 0.054(6) 0.017(5) 0.006(5) 0.032(6)
C48 0.077(8) 0.045(6) 0.058(6) 0.012(5) 0.020(6) 0.025(6)
N1 0.051(5) 0.046(5) 0.056(5) 0.013(4) 0.015(4) 0.015(4)
N3 0.067(5) 0.063(6) 0.039(4) 0.011(4) 0.014(4) 0.027(5)
O1 0.075(5) 0.092(6) 0.051(4) 0.014(4) 0.025(4) 0.039(4)
O2 0.100(6) 0.056(5) 0.048(4) 0.015(3) 0.028(4) 0.037(4)
O3 0.130(7) 0.046(5) 0.061(4) 0.012(4) 0.042(5) 0.024(5)
O4 0.087(5) 0.065(5) 0.048(4) 0.007(3) 0.030(4) 0.030(4)
O5 0.058(5) 0.060(5) 0.116(6) 0.023(4) 0.013(4) 0.018(4)
O6 0.058(4) 0.053(4) 0.061(4) 0.018(3) 0.015(3) 0.021(4)
O9 0.046(4) 0.052(5) 0.095(5) 0.019(4) 0.018(4) 0.024(4)
O1W 0.070(5) 0.085(5) 0.077(5) 0.042(4) 0.031(4) 0.043(4)
Zn1 0.0571(7) 0.0501(7) 0.0432(6) 0.0151(5) 0.0137(5) 0.0249(6)
Zn2 0.0512(7) 0.0482(7) 0.0467(6) 0.0130(5) 0.0176(5) 0.0204(6)
O3W 0.227(12) 0.103(8) 0.089(6) 0.041(6) 0.055(8) 0.029(8)
O2W 0.117(8) 0.114(8) 0.167(10) -0.002(7) 0.054(8) -0.004(6)
O7 0.116 0.118 0.074 0.015 0.000 0.103
C50 0.148(13) 0.104(11) 0.080(9) 0.046(8) 0.079(10) 0.094(11)
O8 0.111 0.122 0.074 0.016 0.000 0.106
C49 0.195(15) 0.104(10) 0.047(7) 0.034(7) 0.053(9) 0.085(11)
C51 0.146(13) 0.102(11) 0.076(9) 0.026(8) 0.027(9) 0.082(10)
C52 0.143(13) 0.193(18) 0.089(10) 0.067(11) 0.047(9) 0.133(14)

loop_
_atom_type_symbol
_atom_type_description
_atom_type_scat_dispersion_real
_atom_type_scat_dispersion_imag
_atom_type_scat_source
C C 0.0033 0.0016 'International Tables Vol C Tables 4.2.6.8 and 6.1.1.4'
H H 0.0000 0.0000 'International Tables Vol C Tables 4.2.6.8 and 6.1.1.4'
N N 0.0061 0.0033 'International Tables Vol C Tables 4.2.6.8 and 6.1.1.4'
O O 0.0106 0.0060 'International Tables Vol C Tables 4.2.6.8 and 6.1.1.4'
Zn Zn 0.2839 1.4301 'International Tables Vol C Tables 4.2.6.8 and 6.1.1.4'

loop_
_geom_angle_atom_site_label_1
_geom_angle_atom_site_label_2
_geom_angle_atom_site_label_3
_geom_angle
_geom_angle_site_symmetry_1
_geom_angle_site_symmetry_3
C15 N4 C14 120.1(8) . .
C15 N4 Zn2 122.1(6) . 2_655
C14 N4 Zn2 116.7(6) . 2_655
C25 N2 C26 118.4(7) . .
C25 N2 Zn2 125.0(6) . 1_566
C26 N2 Zn2 115.9(6) . 1_566
N1 C1 C2 123.3(9) . .
N1 C1 H1 118.3 . .
C2 C1 H1 118.3 . .
C1 C2 C3 121.6(9) . .
C1 C2 H2 119.2 . .
C3 C2 H2 119.2 . .
C2 C3 C4 114.5(9) . .
C2 C3 C6 124.3(9) . .
C4 C3 C6 121.2(9) . .
C5 C4 C3 122.9(9) . .
C5 C4 H4 118.6 . .
C3 C4 H4 118.6 . .
N1 C5 C4 121.1(9) . .
N1 C5 H5 119.5 . .
C4 C5 H5 119.5 . .
C7 C6 C11 118.3(9) . .
C7 C6 C3 120.6(9) . .
C11 C6 C3 121.1(8) . .
C6 C7 C8 121.7(9) . .
C6 C7 H7 119.2 . .
C8 C7 H7 119.2 . .
C9 C8 C7 119.9(8) . .
C9 C8 C12 120.4(9) . .
C7 C8 C12 119.7(8) . .
C8 C9 C10 120.0(9) . .
C8 C9 H9 120.0 . .
C10 C9 H9 120.0 . .
C9 C10 O9 117.0(8) . .
C9 C10 C11 121.0(9) . .
O9 C10 C11 121.8(8) . .
C10 C11 C6 119.0(8) . .
C10 C11 H11 120.5 . .
C6 C11 H11 120.5 . .
C13 C12 C16 115.6(8) . .
C13 C12 C8 120.8(8) . .
C16 C12 C8 123.6(8) . .
C14 C13 C12 119.7(9) . .
C14 C13 H13 120.2 . .
C12 C13 H13 120.2 . .
N4 C14 C13 121.6(9) . .
N4 C14 H14 119.2 . .
C13 C14 H14 119.2 . .
N4 C15 C16 120.9(9) . .
N4 C15 H15 119.6 . .
C16 C15 H15 119.6 . .
C15 C16 C12 122.1(9) . .
C15 C16 H16 119.0 . .
C12 C16 H16 119.0 . .
C22 C17 C18 122.0(7) . .
C22 C17 O9 122.7(7) . .
C18 C17 O9 115.1(7) . .
C17 C18 C19 120.2(8) . .
C17 C18 H18 119.9 . .
C19 C18 H18 119.9 . .
C20 C19 C18 118.2(8) . .
C20 C19 C28 121.7(7) . .
C18 C19 C28 120.1(8) . .
C21 C20 C19 121.1(8) . .
C21 C20 H20 119.4 . .
C19 C20 H20 119.4 . .
C20 C21 C22 119.6(8) . .
C20 C21 C23 120.5(8) . .
C22 C21 C23 119.8(8) . .
C17 C22 C21 118.7(8) . .
C17 C22 H22 120.6 . .
C21 C22 H22 120.6 . .
C24 C23 C27 117.7(8) . .
C24 C23 C21 121.0(9) . .
C27 C23 C21 121.2(8) . .
C23 C24 C25 120.2(9) . .
C23 C24 H24 119.9 . .
C25 C24 H24 119.9 . .
N2 C25 C24 123.5(8) . .
N2 C25 H25 118.3 . .
C24 C25 H25 118.3 . .
N2 C26 C27 120.5(8) . .
N2 C26 H26 119.7 . .
C27 C26 H26 119.7 . .
C23 C27 C26 119.5(8) . .
C23 C27 H27 120.3 . .
C26 C27 H27 120.3 . .
C29 C28 C32 114.1(8) . .
C29 C28 C19 121.9(8) . .
C32 C28 C19 124.0(8) . .
C30 C29 C28 121.4(10) . .
C30 C29 H29 119.3 . .
C28 C29 H29 119.3 . .
N3 C30 C29 123.3(9) . .
N3 C30 H30 118.4 . .
C29 C30 H30 118.4 . .
N3 C31 C32 124.2(9) . .
N3 C31 H31 117.9 . .
C32 C31 H31 117.9 . .
C31 C32 C28 121.3(9) . .
C31 C32 H32 119.3 . .
C28 C32 H32 119.3 . .
O3 C33 O4 124.2(9) . .
O3 C33 C34 122.7(9) . .
O4 C33 C34 112.9(9) . .
C35 C34 C39 119.9(8) . .
C35 C34 C33 120.3(9) . .
C39 C34 C33 119.8(8) . .
C34 C35 C36 118.5(9) . .
C34 C35 H35 120.7 . .
C36 C35 H35 120.7 . .
C37 C36 C35 122.0(8) . .
C37 C36 H36 119.0 . .
C35 C36 H36 119.0 . .
C36 C37 C38 118.6(8) . .
C36 C37 C40 120.5(9) . .
C38 C37 C40 120.9(9) . .
C37 C38 C39 121.5(9) . .
C37 C38 H38 119.2 . .
C39 C38 H38 119.2 . .
C34 C39 C38 119.4(9) . .
C34 C39 H39 120.3 . .
C38 C39 H39 120.3 . .
O1 C40 O2 123.2(9) . .
O1 C40 C37 121.1(10) . .
O2 C40 C37 115.7(9) . .
C46 C45 C48 120.7(9) . 2_444
C46 C45 H45 119.7 . .
C48 C45 H45 119.7 2_444 .
C45 C46 C48 117.9(8) . .
C45 C46 C47 122.2(9) . .
C48 C46 C47 119.9(8) . .
O5 C47 O6 124.9(10) . .
O5 C47 C46 118.1(9) . .
O6 C47 C46 117.0(8) . .
C45 C48 C46 121.4(8) 2_444 .
C45 C48 H48 119.3 2_444 .
C46 C48 H48 119.3 . .
C1 N1 C5 116.4(9) . .
C1 N1 Zn1 125.9(7) . .
C5 N1 Zn1 117.6(6) . .
C31 N3 C30 115.1(8) . .
C31 N3 Zn1 125.1(6) . 1_665
C30 N3 Zn1 119.7(6) . 1_665
C40 O2 Zn2 101.7(6) . .
C33 O4 Zn1 116.9(6) . .
C47 O6 Zn2 126.1(6) . .
C10 O9 C17 121.7(7) . .
Zn2 O1W H1W2 109.3 . .
Zn2 O1W H1W5 109.6 . .
H1W2 O1W H1W5 141.1 . .
O7 Zn1 O4 115.1(3) . .
O7 Zn1 N1 124.5(4) . .
O4 Zn1 N1 104.0(3) . .
O7 Zn1 N3 106.6(3) . 1_445
O4 Zn1 N3 96.8(3) . 1_445
N1 Zn1 N3 106.0(3) . 1_445
O6 Zn2 O2 101.6(3) . .
O6 Zn2 N2 109.7(3) . 1_544
O2 Zn2 N2 148.7(3) . 1_544
O6 Zn2 O1W 92.4(3) . .
O2 Zn2 O1W 88.2(2) . .
N2 Zn2 O1W 90.6(2) 1_544 .
O6 Zn2 N4 90.2(3) . 2_655
O2 Zn2 N4 92.2(2) . 2_655
N2 Zn2 N4 87.6(2) 1_544 2_655
O1W Zn2 N4 177.2(3) . 2_655
H3W2 O3W H3W3 109.5 . .
H2W1 O2W H2W2 109.5 . .
C49 O7 Zn1 112.0(9) . .
C51 C50 C52 120.4(12) . .
C51 C50 C49 120.9(13) . .
C52 C50 C49 118.5(15) . .
O7 C49 O8 123.7(11) . .
O7 C49 C50 118.8(13) . .
O8 C49 C50 117.2(11) . .
C50 C51 C52 120.6(13) . 2_465
C50 C51 H51 119.7 . .
C52 C51 H51 119.7 2_465 .
C50 C52 C51 119.0(14) . 2_465
C50 C52 H52 120.5 . .
C51 C52 H52 120.5 2_465 .

loop_
_geom_bond_atom_site_label_1
_geom_bond_atom_site_label_2
_geom_bond_distance
_geom_bond_site_symmetry_2
N4 C15 1.293(11) .
N4 C14 1.331(11) .
N4 Zn2 2.263(7) 2_655
N2 C25 1.270(10) .
N2 C26 1.374(11) .
N2 Zn2 2.107(6) 1_566
C1 N1 1.329(11) .
C1 C2 1.357(13) .
C1 H1 0.9300 .
C2 C3 1.360(12) .
C2 H2 0.9300 .
C3 C4 1.370(12) .
C3 C6 1.455(13) .
C4 C5 1.361(13) .
C4 H4 0.9300 .
C5 N1 1.345(12) .
C5 H5 0.9300 .
C6 C7 1.374(11) .
C6 C11 1.406(12) .
C7 C8 1.383(12) .
C7 H7 0.9300 .
C8 C9 1.359(12) .
C8 C12 1.501(11) .
C9 C10 1.371(11) .
C9 H9 0.9300 .
C10 O9 1.377(10) .
C10 C11 1.394(12) .
C11 H11 0.9300 .
C12 C13 1.374(11) .
C12 C16 1.390(12) .
C13 C14 1.378(12) .
C13 H13 0.9300 .
C14 H14 0.9300 .
C15 C16 1.354(12) .
C15 H15 0.9300 .
C16 H16 0.9300 .
C17 C22 1.363(10) .
C17 C18 1.383(11) .
C17 O9 1.385(9) .
C18 C19 1.400(11) .
C18 H18 0.9300 .
C19 C20 1.394(11) .
C19 C28 1.455(11) .
C20 C21 1.391(11) .
C20 H20 0.9300 .
C21 C22 1.412(11) .
C21 C23 1.518(11) .
C22 H22 0.9300 .
C23 C24 1.350(12) .
C23 C27 1.373(12) .
C24 C25 1.368(11) .
C24 H24 0.9300 .
C25 H25 0.9300 .
C26 C27 1.376(11) .
C26 H26 0.9300 .
C27 H27 0.9300 .
C28 C29 1.377(12) .
C28 C32 1.381(12) .
C29 C30 1.353(13) .
C29 H29 0.9300 .
C30 N3 1.354(12) .
C30 H30 0.9300 .
C31 N3 1.311(10) .
C31 C32 1.360(13) .
C31 H31 0.9300 .
C32 H32 0.9300 .
C33 O3 1.212(11) .
C33 O4 1.321(11) .
C33 C34 1.510(13) .
C34 C35 1.373(11) .
C34 C39 1.388(13) .
C35 C36 1.419(12) .
C35 H35 0.9300 .
C36 C37 1.353(13) .
C36 H36 0.9300 .
C37 C38 1.366(12) .
C37 C40 1.490(12) .
C38 C39 1.395(13) .
C38 H38 0.9300 .
C39 H39 0.9300 .
C40 O1 1.252(11) .
C40 O2 1.257(11) .
C45 C46 1.375(12) .
C45 C48 1.391(12) 2_444
C45 H45 0.9300 .
C46 C48 1.394(12) .
C46 C47 1.463(13) .
C47 O5 1.229(10) .
C47 O6 1.265(10) .
C48 C45 1.391(12) 2_444
C48 H48 0.9300 .
N1 Zn1 2.018(8) .
N3 Zn1 2.041(8) 1_665
O2 Zn2 2.022(6) .
O4 Zn1 1.935(6) .
O6 Zn2 1.981(7) .
O1W Zn2 2.202(6) .
O1W H1W2 0.9600 .
O1W H1W5 0.9600 .
Zn1 O7 1.919(6) .
Zn1 N3 2.041(8) 1_445
Zn2 N2 2.107(6) 1_544
Zn2 N4 2.263(7) 2_655
O3W H3W2 0.9600 .
O3W H3W3 0.9600 .
O2W H2W1 0.9600 .
O2W H2W2 0.9600 .
O7 C49 1.157(13) .
C50 C51 1.350(18) .
C50 C52 1.356(19) .
C50 C49 1.505(16) .
O8 C49 1.298(14) .
C51 C52 1.442(15) 2_465
C51 H51 0.9300 .
C52 C51 1.442(15) 2_465
C52 H52 0.9300 .
